data_4338114
loop_
_publ_author_name
'Niekiel, Felicitas'
'Lannoeye, Jeroen'
'Reinsch, Helge'
'Munn, Alexis S.'
'Heerwig, Andreas'
'Zizak, Ivo'
'Kaskel, Stefan'
'Walton, Richard I.'
'de Vos, Dirk'
'Llewellyn, Philip'
'Lieb, Alexandra'
'Maurin, Guillaume'
'Stock, Norbert'

_publ_section_title
;
 Conformation-Controlled Sorption Properties and Breathing of the
 Aliphatic Al-MOF [Al(OH)(CDC)].
;
_journal_issue 9
_journal_name_full 'Inorganic chemistry'
_journal_page_first 4610
_journal_page_last 4620
_journal_paper_doi 10.1021/ic500288w
_journal_volume 53
_journal_year 2014
_chemical_formula_moiety 'C16 Al2 O10, C8 '
_chemical_formula_sum 'C24 Al2 O10'
_chemical_formula_weight 502.20
_chemical_name_common CAU-13(m-xylene)
_space_group_IT_number 4
_symmetry_cell_setting monoclinic
_symmetry_Int_Tables_number 4
_symmetry_space_group_name_Hall 'P 2yb'
_symmetry_space_group_name_H-M 'P 1 21 1'
_cell_angle_alpha 90
_cell_angle_beta 91.2461(36)
_cell_angle_gamma 90
_cell_formula_units_Z 2
_cell_length_a 6.61029(34)
_cell_length_b 17.89844(85)
_cell_length_c 11.09887(47)
_cell_volume 1312.84(11)
_diffrn_ambient_pressure 1013
_diffrn_ambient_temperature 298
_diffrn_radiation_probe x-ray
_diffrn_radiation_type 'Cu K\a'
_diffrn_radiation_wavelength 1.541874
_diffrn_source 'X-ray tube'
_diffrn_source_type 'PANalytical Empyrean'
_exptl_crystal_colour white
_cod_data_source_file ic500288w_si_003.cif
_cod_data_source_block Structure
_cod_depositor_comments 'Adding full bibliography for 4338112--4338115.cif.'
_cod_original_sg_symbol_H-M 'P 21'
_cod_original_formula_sum 'C24 Al2 O10 '
_cod_database_code 4338114

loop_
_symmetry_equiv_pos_as_xyz
'-x, y+1/2, -z'
'x, y, z'

loop_
_atom_site_label
_atom_site_type_symbol
_atom_site_symmetry_multiplicity
_atom_site_fract_x
_atom_site_fract_y
_atom_site_fract_z
_atom_site_occupancy
_atom_site_B_iso_or_equiv
Al1 Al 2 0.2297(18) 0.22389(64) 0.2543(11) 1 0.42(47)
O1 O 2 -0.0126(20) 0.2210(32) 0.1551(17) 1 0.1(14)
O2 O 2 0.1760(24) 0.1492(12) 0.3793(21) 1 0.1(17)
O3 O 2 0.3645(28) 0.1452(13) 0.1683(24) 1 8.0(24)
O4 O 2 0.1660(27) 0.3083(11) 0.3557(19) 1 1.9(24)
O5 O 2 0.3286(29) 0.2965(10) 0.1415(24) 1 0.1(18)
Al2 Al 2 0.2457(21) 0.72322(67) 0.7543(12) 1 0.10(37)
O6 O 2 0.4971(18) 0.7324(26) 0.6793(16) 1 0.1(13)
O7 O 2 0.3637(29) 0.79573(99) 0.8605(16) 1 0.1(17)
O8 O 2 0.1152(34) 0.7985(11) 0.6560(20) 1 8.0(27)
O9 O 2 0.3185(26) 0.6397(11) 0.8425(25) 1 1.4(18)
O10 O 2 0.1818(25) 0.6505(12) 0.6368(19) 1 0.1(14)
C1 C 2 0.3210321 0.9435785 0.9564417 1 8.0(41)
C2 C 2 0.3328338 1.004988 1.050824 1 0.1(25)
C3 C 2 0.7033802 1.016744 1.019758 1 1.6(27)
C4 C 2 0.6888643 0.9563661 0.9242833 1 0.1(24)
C5 C 2 0.5201194 0.9013014 0.9504071 1 8.0(36)
C6 C 2 0.5054481 1.058967 1.027023 1 0.1(29)
C7 C 2 0.5160056 0.8402546 0.857511 1 0.1(22)
C8 C 2 0.5119142 1.12283 1.115262 1 8.0(41)
C9 C 2 -0.1540186 0.5103039 0.5675703 1 8.0(39)
C10 C 2 -0.178324 0.4412974 0.4889971 1 7.1(39)
C11 C 2 0.1679888 0.4582443 0.4162081 1 2.3(28)
C12 C 2 0.1956852 0.5287468 0.4921943 1 0.1(24)
C13 C 2 -0.005223417 0.5664876 0.5169359 1 0.1(26)
C14 C 2 0.02488879 0.4037026 0.4757041 1 0.8(25)
C15 C 2 0.0090938 0.6337754 0.5986671 1 2.0(27)
C16 C 2 0.01624066 0.3292457 0.4126064 1 0.1(24)
C17 C 2 0.76288 0.78046 0.21100 0.722(33) 0.1(15)
C18 C 2 0.94708 0.74695 0.18910 0.722(33) 0.1(15)
C19 C 2 0.97687 0.67218 0.21600 0.722(33) 0.1(15)
C20 C 2 0.82190 0.63086 0.26503 0.722(33) 0.1(15)
C21 C 2 0.63715 0.66431 0.28662 0.722(33) 0.1(15)
C22 C 2 0.60767 0.73907 0.25944 0.722(33) 0.1(15)
C23 C 2 1.10752 0.79004 0.13215 0.722(33) 0.1(15)
C24 C 2 0.41351 0.77527 0.28447 0.722(33) 0.1(15)
C25 C 2 -0.4357182 0.7765108 0.3464464 0.278(33) 0.1(29)
C26 C 2 -0.2717363 0.8007823 0.2814769 0.278(33) 0.1(29)
C27 C 2 -0.1700158 0.7513941 0.2084765 0.278(33) 0.1(29)
C28 C 2 -0.2319341 0.6776549 0.2010478 0.278(33) 0.1(29)
C29 C 2 -0.3968374 0.6537814 0.2655647 0.278(33) 0.1(29)
C30 C 2 -0.4990032 0.7031284 0.3381289 0.278(33) 0.1(29)
C31 C 2 -0.4626312 0.575745 0.2583596 0.278(33) 0.1(29)
C32 C 2 -0.5370672 0.8275847 0.4288814 0.278(33) 0.1(29)
